data_4134774
loop_
_publ_author_name
'Sorsche, Dieter'
'Miehlich, Matthias E.'
'Searles, Keith'
'Gouget, Guillaume'
'Zolnhofer, Eva M.'
'Fortier, Skye'
'Chen, Chun-Hsing'
'Gau, Michael'
'Carroll, Patrick J.'
'Murray, Christopher B.'
'Caulton, Kenneth G.'
'Khusniyarov, Marat M.'
'Meyer, Karsten'
'Mindiola, Daniel J.'

_publ_section_title
;
 Unusual Dinitrogen Binding and Electron Storage in Dinuclear Iron
 Complexes.
;
_journal_name_full 'Journal of the American Chemical Society'
_journal_paper_doi 10.1021/jacs.0c01488
_journal_year 2020
_chemical_formula_moiety 'C58 H82 Fe2 K2 N8, 0.5(C5 H12)'
_chemical_formula_sum 'C60.5 H88 Fe2 K2 N8'
_chemical_formula_weight 1117.28
_space_group_crystal_system triclinic
_space_group_IT_number 2
_space_group_name_Hall '-P 1'
_space_group_name_H-M_alt 'P -1'
_atom_sites_solution_hydrogens geom
_atom_sites_solution_primary direct
_audit_creation_date 2019-12-30
_audit_creation_method
;
Olex2 1.2-dev
(compiled 2019.03.18 svn.r3573 for OlexSys, GUI svn.r5799)
;
_cell_angle_alpha 103.576(4)
_cell_angle_beta 103.321(4)
_cell_angle_gamma 93.031(4)
_cell_formula_units_Z 2
_cell_length_a 11.0380(6)
_cell_length_b 14.8077(8)
_cell_length_c 19.1696(11)
_cell_measurement_reflns_used 8885
_cell_measurement_temperature 100
_cell_measurement_theta_max 27.19
_cell_measurement_theta_min 2.46
_cell_volume 2944.7(3)
_computing_cell_refinement 'Bruker SAINT v8.34A'
_computing_data_collection 'Bruker APEX2'
_computing_data_reduction 'Bruker SAINT v8.34A'
_computing_publication_material 'Olex2 (Dolomanov et al., 2009)'
_computing_structure_refinement 'ShelXL (Sheldrick, 2015)'
_computing_structure_solution 'ShelXS-1997 (Sheldrick, 2008)'
_diffrn_ambient_temperature 100
_diffrn_measured_fraction_theta_full 0.989
_diffrn_measured_fraction_theta_max 0.962
_diffrn_measurement_device 'CCD area detector'
_diffrn_measurement_device_type 'Bruker APEXII'
_diffrn_measurement_method '\w and \f scans'
_diffrn_radiation_monochromator graphite
_diffrn_radiation_type MoK\a
_diffrn_radiation_wavelength 0.71073
_diffrn_reflns_av_R_equivalents 0.1432
_diffrn_reflns_av_unetI/netI 0.1604
_diffrn_reflns_Laue_measured_fraction_full 0.989
_diffrn_reflns_Laue_measured_fraction_max 0.962
_diffrn_reflns_limit_h_max 14
_diffrn_reflns_limit_h_min -14
_diffrn_reflns_limit_k_max 19
_diffrn_reflns_limit_k_min -19
_diffrn_reflns_limit_l_max 24
_diffrn_reflns_limit_l_min -24
_diffrn_reflns_number 47842
_diffrn_reflns_point_group_measured_fraction_full 0.989
_diffrn_reflns_point_group_measured_fraction_max 0.962
_diffrn_reflns_theta_full 25.242
_diffrn_reflns_theta_max 27.523
_diffrn_reflns_theta_min 1.908
_diffrn_source 'sealed tube'
_exptl_absorpt_coefficient_mu 0.678
_exptl_absorpt_correction_T_max 0.7456
_exptl_absorpt_correction_T_min 0.6048
_exptl_absorpt_correction_type multi-scan
_exptl_absorpt_process_details 'SADABS v2014/5'
_exptl_crystal_density_diffrn 1.260
_exptl_crystal_description plate
_exptl_crystal_F_000 1194
_exptl_crystal_size_max 0.22
_exptl_crystal_size_mid 0.14
_exptl_crystal_size_min 0.02
_refine_diff_density_max 1.034
_refine_diff_density_min -1.393
_refine_diff_density_rms 0.143
_refine_ls_extinction_method none
_refine_ls_goodness_of_fit_ref 1.026
_refine_ls_hydrogen_treatment constr
_refine_ls_matrix_type full
_refine_ls_number_parameters 691
_refine_ls_number_reflns 13073
_refine_ls_number_restraints 37
_refine_ls_restrained_S_all 1.025
_refine_ls_R_factor_all 0.1862
_refine_ls_R_factor_gt 0.0937
_refine_ls_shift/su_max 0.000
_refine_ls_shift/su_mean 0.000
_refine_ls_structure_factor_coef Fsqd
_refine_ls_weighting_details 'w=1/[\s^2^(Fo^2^)+(0.1023P)^2^+24.3383P] where P=(Fo^2^+2Fc^2^)/3'
_refine_ls_weighting_scheme calc
_refine_ls_wR_factor_gt 0.2322
_refine_ls_wR_factor_ref 0.2901
_reflns_number_gt 6773
_reflns_number_total 13073
_reflns_threshold_expression 'I > 2\s(I)'
_cod_data_source_file ja0c01488_si_003.cif
_cod_data_source_block 9016
_cod_original_formula_sum 'C60.50 H88 Fe2 K2 N8'
_cod_database_code 4134774
_shelx_shelxl_version_number 2018/3
_shelx_estimated_absorpt_t_max 0.987
_shelx_estimated_absorpt_t_min 0.865

loop_
_space_group_symop_operation_xyz
'x, y, z'
'-x, -y, -z'

loop_
_atom_site_label
_atom_site_type_symbol
_atom_site_fract_x
_atom_site_fract_y
_atom_site_fract_z
_atom_site_U_iso_or_equiv
_atom_site_adp_type
_atom_site_occupancy
_atom_site_site_symmetry_order
_atom_site_calc_flag
_atom_site_refinement_flags_posn
_atom_site_refinement_flags_adp
_atom_site_refinement_flags_occupancy
_atom_site_disorder_assembly
_atom_site_disorder_group
Fe1 Fe 0.73527(10) 0.33807(7) 0.29766(6) 0.0232(3) Uani 1 1 d . . . . .
Fe2 Fe 0.30820(11) 0.24498(7) 0.25687(6) 0.0237(3) Uani 1 1 d . . . . .
K1 K 0.46696(16) 0.35266(12) 0.15074(10) 0.0294(4) Uani 1 1 d . . . . .
K2 K 0.57566(16) 0.14640(12) 0.34096(10) 0.0280(4) Uani 1 1 d . . . . .
N1 N 0.7508(6) 0.4153(4) 0.2211(3) 0.0229(14) Uani 1 1 d . . . . .
N2 N 0.8094(6) 0.2485(4) 0.2254(3) 0.0209(13) Uani 1 1 d . . . . .
N3 N 0.8338(6) 0.2624(4) 0.3661(3) 0.0243(14) Uani 1 1 d . . . . .
N4 N 0.2186(6) 0.2966(4) 0.1712(3) 0.0231(14) Uani 1 1 d . . . . .
N5 N 0.2667(5) 0.1284(4) 0.1706(3) 0.0185(12) Uani 1 1 d . . . . .
N6 N 0.2914(6) 0.1412(4) 0.3092(3) 0.0220(13) Uani 1 1 d . . . . .
N7 N 0.5718(6) 0.3307(4) 0.3031(4) 0.0257(14) Uani 1 1 d . . . . .
N8 N 0.4645(6) 0.3021(4) 0.2907(4) 0.0258(14) Uani 1 1 d . . . . .
C1 C 0.7058(7) 0.4935(5) 0.2056(4) 0.0231(16) Uani 1 1 d . . . . .
C2 C 0.6797(7) 0.4837(5) 0.1291(4) 0.0226(16) Uani 1 1 d . . . . .
H2 H 0.644665 0.528236 0.104127 0.030 Uiso 1 1 calc R . . . .
C3 C 0.7136(7) 0.3976(5) 0.0953(4) 0.0216(15) Uani 1 1 d . . . . .
C4 C 0.7574(7) 0.3564(5) 0.1535(4) 0.0203(15) Uani 1 1 d . . . . .
C5 C 0.8194(6) 0.2712(5) 0.1624(4) 0.0180(14) Uani 1 1 d . . . . .
C6 C 0.8875(7) 0.2206(5) 0.1186(4) 0.0248(17) Uani 1 1 d . . . . .
H6 H 0.895227 0.235810 0.074169 0.033 Uiso 1 1 calc R . . . .
C7 C 0.9446(7) 0.1475(5) 0.1401(4) 0.0256(17) Uani 1 1 d . . . . .
H7 H 0.989251 0.110537 0.109252 0.034 Uiso 1 1 calc R . . . .
C8 C 0.9377(6) 0.1275(5) 0.2055(4) 0.0206(15) Uani 1 1 d . . . . .
H8 H 0.980511 0.078744 0.220910 0.027 Uiso 1 1 calc R . . . .
C9 C 0.8676(7) 0.1790(5) 0.2492(4) 0.0228(16) Uani 1 1 d . . . . .
C10 C 0.8530(7) 0.1754(5) 0.3220(4) 0.0236(16) Uani 1 1 d . . . . .
C11 C 0.8643(7) 0.1092(5) 0.3641(4) 0.0234(16) Uani 1 1 d . . . . .
C12 C 0.8545(7) 0.1578(5) 0.4349(4) 0.0224(16) Uani 1 1 d . . . . .
H12 H 0.857406 0.131521 0.475868 0.030 Uiso 1 1 calc R . . . .
C13 C 0.8399(7) 0.2507(5) 0.4347(4) 0.0208(15) Uani 1 1 d . . . . .
C14 C 0.7082(7) 0.5820(5) 0.2652(4) 0.0222(16) Uani 1 1 d . . . . .
C15 C 0.8431(8) 0.6331(5) 0.2885(4) 0.0292(18) Uani 1 1 d . . . . .
H15a H 0.902657 0.591706 0.306165 0.044 Uiso 1 1 calc GR . . . .
H15b H 0.848685 0.689754 0.328234 0.044 Uiso 1 1 calc GR . . . .
H15c H 0.863268 0.650256 0.245753 0.044 Uiso 1 1 calc GR . . . .
C16 C 0.6770(8) 0.5604(6) 0.3337(4) 0.0316(19) Uani 1 1 d . . . . .
H16a H 0.595589 0.522315 0.319110 0.047 Uiso 1 1 calc GR . . . .
H16b H 0.673579 0.619037 0.369422 0.047 Uiso 1 1 calc GR . . . .
H16c H 0.741831 0.526036 0.356475 0.047 Uiso 1 1 calc GR . . . .
C17 C 0.6185(9) 0.6466(6) 0.2364(5) 0.036(2) Uani 1 1 d . . . . .
H17a H 0.640015 0.661994 0.193430 0.054 Uiso 1 1 calc GR . . . .
H17b H 0.624844 0.704102 0.275451 0.054 Uiso 1 1 calc GR . . . .
H17c H 0.532606 0.615445 0.221744 0.054 Uiso 1 1 calc GR . . . .
C18 C 0.7026(7) 0.3609(5) 0.0122(4) 0.0227(16) Uani 1 1 d . . . . .
C19 C 0.6522(8) 0.2573(5) -0.0156(5) 0.0329(19) Uani 1 1 d . . . . .
H19a H 0.567761 0.248605 -0.008347 0.049 Uiso 1 1 calc GR . . . .
H19b H 0.707523 0.221150 0.012057 0.049 Uiso 1 1 calc GR . . . .
H19c H 0.648974 0.235756 -0.068505 0.049 Uiso 1 1 calc GR . . . .
C20 C 0.8296(8) 0.3792(6) -0.0036(5) 0.0315(19) Uani 1 1 d . . . . .
H20a H 0.822818 0.355224 -0.056687 0.047 Uiso 1 1 calc GR . . . .
H20b H 0.891466 0.347522 0.024550 0.047 Uiso 1 1 calc GR . . . .
H20c H 0.856115 0.446613 0.011226 0.047 Uiso 1 1 calc GR . . . .
C21 C 0.6091(8) 0.4142(5) -0.0313(4) 0.0287(18) Uani 1 1 d . . . . .
H21a H 0.525543 0.401274 -0.023896 0.043 Uiso 1 1 calc GR . . . .
H21b H 0.606121 0.393590 -0.084160 0.043 Uiso 1 1 calc GR . . . .
H21c H 0.636106 0.481455 -0.013407 0.043 Uiso 1 1 calc GR . . . .
C22 C 0.8810(7) 0.0053(5) 0.3427(4) 0.0264(17) Uani 1 1 d . . . . .
C23 C 0.8040(8) -0.0436(6) 0.2630(5) 0.0319(19) Uani 1 1 d . . . . .
H23a H 0.714881 -0.037521 0.259290 0.048 Uiso 1 1 calc GR . . . .
H23b H 0.816483 -0.110025 0.251647 0.048 Uiso 1 1 calc GR . . . .
H23c H 0.831807 -0.014385 0.227687 0.048 Uiso 1 1 calc GR . . . .
C24 C 1.0192(8) -0.0084(6) 0.3510(5) 0.037(2) Uani 1 1 d . . . . .
H24a H 1.053986 0.025478 0.320599 0.055 Uiso 1 1 calc GR . . . .
H24b H 1.027381 -0.075163 0.334755 0.055 Uiso 1 1 calc GR . . . .
H24c H 1.064878 0.015642 0.403131 0.055 Uiso 1 1 calc GR . . . .
C25 C 0.8334(9) -0.0445(6) 0.3941(5) 0.035(2) Uani 1 1 d . . . . .
H25a H 0.881226 -0.017036 0.445358 0.053 Uiso 1 1 calc GR . . . .
H25b H 0.844125 -0.111085 0.379999 0.053 Uiso 1 1 calc GR . . . .
H25c H 0.744477 -0.037439 0.389913 0.053 Uiso 1 1 calc GR . . . .
C26 C 0.8485(7) 0.3324(5) 0.4998(4) 0.0225(16) Uani 1 1 d . . . . .
C27 C 0.7610(8) 0.4049(6) 0.4839(5) 0.0330(19) Uani 1 1 d . . . . .
H27a H 0.776860 0.427263 0.442238 0.050 Uiso 1 1 calc GR . . . .
H27b H 0.775795 0.457634 0.527890 0.050 Uiso 1 1 calc GR . . . .
H27c H 0.673894 0.376738 0.471346 0.050 Uiso 1 1 calc GR . . . .
C28 C 0.8227(8) 0.2990(6) 0.5661(5) 0.034(2) Uani 1 1 d . . . . .
H28a H 0.736559 0.268556 0.552810 0.051 Uiso 1 1 calc GR . . . .
H28b H 0.833764 0.352796 0.608926 0.051 Uiso 1 1 calc GR . . . .
H28c H 0.881290 0.254366 0.578607 0.051 Uiso 1 1 calc GR . . . .
C29 C 0.9826(7) 0.3806(6) 0.5230(4) 0.0300(18) Uani 1 1 d . . . . .
H29a H 1.040912 0.336828 0.537704 0.045 Uiso 1 1 calc GR . . . .
H29b H 0.990819 0.435225 0.564829 0.045 Uiso 1 1 calc GR . . . .
H29c H 1.002133 0.400702 0.481203 0.045 Uiso 1 1 calc GR . . . .
C30 C 0.1877(7) 0.3804(5) 0.1589(4) 0.0215(15) Uani 1 1 d . . . . .
C31 C 0.1665(7) 0.3766(5) 0.0845(4) 0.0223(16) Uani 1 1 d . . . . .
H31 H 0.147052 0.427338 0.062923 0.030 Uiso 1 1 calc R . . . .
C32 C 0.1782(7) 0.2857(5) 0.0455(4) 0.0231(16) Uani 1 1 d . . . . .
C33 C 0.2103(7) 0.2374(5) 0.1002(4) 0.0213(15) Uani 1 1 d . . . . .
C34 C 0.2276(7) 0.1391(5) 0.1017(4) 0.0214(16) Uani 1 1 d . . . . .
C35 C 0.1983(7) 0.0598(5) 0.0412(4) 0.0245(16) Uani 1 1 d . . . . .
H35 H 0.174585 0.065703 -0.008280 0.033 Uiso 1 1 calc R . . . .
C36 C 0.2052(8) -0.0262(5) 0.0557(4) 0.0290(18) Uani 1 1 d . . . . .
H36 H 0.187263 -0.080549 0.015488 0.039 Uiso 1 1 calc R . . . .
C37 C 0.2376(8) -0.0362(5) 0.1279(4) 0.0262(17) Uani 1 1 d . . . . .
H37 H 0.238652 -0.096503 0.137079 0.035 Uiso 1 1 calc R . . . .
C38 C 0.2686(7) 0.0442(5) 0.1865(4) 0.0230(16) Uani 1 1 d . . . . .
C39 C 0.3001(7) 0.0526(5) 0.2669(4) 0.0240(17) Uani 1 1 d . . . . .
C40 C 0.3360(7) -0.0079(5) 0.3136(4) 0.0241(16) Uani 1 1 d . . . . .
C41 C 0.3461(7) 0.0476(5) 0.3857(4) 0.0250(17) Uani 1 1 d . . . . .
H41 H 0.368990 0.027443 0.430001 0.033 Uiso 1 1 calc R . . . .
C42 C 0.3168(7) 0.1377(5) 0.3813(4) 0.0259(17) Uani 1 1 d . . . . .
C43 C 0.1792(7) 0.4623(5) 0.2224(4) 0.0261(17) Uani 1 1 d . . . . .
C44 C 0.3098(8) 0.5063(7) 0.2683(6) 0.048(3) Uani 1 1 d . . . . .
H44a H 0.352824 0.460573 0.291507 0.072 Uiso 1 1 calc GR . . . .
H44b H 0.302762 0.561027 0.306895 0.072 Uiso 1 1 calc GR . . . .
H44c H 0.357619 0.525667 0.236102 0.072 Uiso 1 1 calc GR . . . .
C45 C 0.1058(8) 0.4295(6) 0.2721(5) 0.034(2) Uani 1 1 d . . . . .
H45a H 0.020361 0.404526 0.243126 0.051 Uiso 1 1 calc GR . . . .
H45b H 0.102827 0.482439 0.313173 0.051 Uiso 1 1 calc GR . . . .
H45c H 0.147169 0.380617 0.291811 0.051 Uiso 1 1 calc GR . . . .
C46 C 0.1091(10) 0.5368(6) 0.1909(5) 0.044(2) Uani 1 1 d . . . . .
H46a H 0.154599 0.559347 0.158891 0.066 Uiso 1 1 calc GR . . . .
H46b H 0.103600 0.589148 0.231741 0.066 Uiso 1 1 calc GR . . . .
H46c H 0.024546 0.509245 0.161946 0.066 Uiso 1 1 calc GR . . . .
C47 C 0.1586(7) 0.2539(5) -0.0381(4) 0.0247(16) Uani 1 1 d . . . . .
C48 C 0.0382(7) 0.1838(5) -0.0739(4) 0.0293(18) Uani 1 1 d . . . . .
H48a H 0.043179 0.131179 -0.050788 0.044 Uiso 1 1 calc GR . . . .
H48b H 0.030702 0.160541 -0.127117 0.044 Uiso 1 1 calc GR . . . .
H48c H -0.035293 0.215360 -0.066237 0.044 Uiso 1 1 calc GR . . . .
C49 C 0.1377(9) 0.3378(6) -0.0735(4) 0.0332(19) Uani 1 1 d . . . . .
H49a H 0.061889 0.364421 -0.063958 0.050 Uiso 1 1 calc GR . . . .
H49b H 0.127951 0.316306 -0.127097 0.050 Uiso 1 1 calc GR . . . .
H49c H 0.209995 0.385608 -0.051788 0.050 Uiso 1 1 calc GR . . . .
C50 C 0.2746(8) 0.2122(6) -0.0586(5) 0.0322(19) Uani 1 1 d . . . . .
H50a H 0.346972 0.260258 -0.039845 0.048 Uiso 1 1 calc GR . . . .
H50b H 0.258450 0.190205 -0.112586 0.048 Uiso 1 1 calc GR . . . .
H50c H 0.292268 0.159634 -0.036280 0.048 Uiso 1 1 calc GR . . . .
C51 C 0.3572(7) -0.1104(5) 0.2946(4) 0.0281(17) Uani 1 1 d . . . . .
C52 C 0.4485(8) -0.1277(6) 0.2450(5) 0.035(2) Uani 1 1 d . . . . .
H52a H 0.418605 -0.103741 0.201319 0.053 Uiso 1 1 calc GR . . . .
H52b H 0.453838 -0.194984 0.229195 0.053 Uiso 1 1 calc GR . . . .
H52c H 0.531566 -0.095512 0.272693 0.053 Uiso 1 1 calc GR . . . .
C53 C 0.2324(8) -0.1738(6) 0.2579(5) 0.034(2) Uani 1 1 d . . . . .
H53a H 0.188922 -0.155013 0.213789 0.051 Uiso 1 1 calc GR . . . .
H53b H 0.179688 -0.167858 0.293065 0.051 Uiso 1 1 calc GR . . . .
H53c H 0.249476 -0.238997 0.243439 0.051 Uiso 1 1 calc GR . . . .
C54 C 0.4154(9) -0.1394(6) 0.3655(5) 0.038(2) Uani 1 1 d . . . . .
H54a H 0.430520 -0.205199 0.352706 0.058 Uiso 1 1 calc GR . . . .
H54b H 0.357970 -0.131272 0.398021 0.058 Uiso 1 1 calc GR . . . .
H54c H 0.494959 -0.100410 0.391081 0.058 Uiso 1 1 calc GR . . . .
C55 C 0.3122(7) 0.2205(5) 0.4436(4) 0.0254(17) Uani 1 1 d . . . . .
C56 C 0.2287(10) 0.2881(7) 0.4156(5) 0.046(2) Uani 1 1 d . . . . .
H56a H 0.264954 0.315148 0.381992 0.069 Uiso 1 1 calc GR . . . .
H56b H 0.221133 0.338058 0.457631 0.069 Uiso 1 1 calc GR . . . .
H56c H 0.145571 0.255081 0.389069 0.069 Uiso 1 1 calc GR . . . .
C57 C 0.4445(9) 0.2709(7) 0.4796(5) 0.049(3) Uani 1 1 d . . . . .
H57a H 0.499930 0.226822 0.496896 0.073 Uiso 1 1 calc GR . . . .
H57b H 0.442217 0.322552 0.521799 0.073 Uiso 1 1 calc GR . . . .
H57c H 0.476047 0.295594 0.443210 0.073 Uiso 1 1 calc GR . . . .
C58 C 0.2639(10) 0.1867(6) 0.5028(5) 0.044(2) Uani 1 1 d . . . . .
H58a H 0.177616 0.156869 0.481682 0.066 Uiso 1 1 calc GR . . . .
H58b H 0.266068 0.240121 0.544652 0.066 Uiso 1 1 calc GR . . . .
H58c H 0.317164 0.141442 0.520127 0.066 Uiso 1 1 calc GR . . . .
C59 C 0.574(2) 0.0713(12) 0.1486(6) 0.052(7) Uani 0.5 1 d . U P A -1
H59a H 0.585514 0.132227 0.184549 0.079 Uiso 0.5 1 calc R . P A -1
H59b H 0.512736 0.028943 0.158839 0.079 Uiso 0.5 1 calc R . P A -1
H59c H 0.653991 0.044952 0.152629 0.079 Uiso 0.5 1 calc R . P A -1
C60 C 0.5257(13) 0.0834(8) 0.0701(6) 0.036(4) Uani 0.5 1 d G U P A -1
H60a H 0.586944 0.127495 0.060705 0.048 Uiso 0.5 1 calc R . P A -1
H60b H 0.445792 0.111497 0.066910 0.048 Uiso 0.5 1 calc R . P A -1
C61 C 0.5044(19) -0.0086(8) 0.0097(6) 0.032(4) Uani 0.5 1 d G U P A -1
H61a H 0.443282 -0.052620 0.019254 0.043 Uiso 0.5 1 calc R . P A -1
H61b H 0.584375 -0.036634 0.013057 0.043 Uiso 0.5 1 calc R . P A -1
C60' C 0.4562(12) 0.0025(9) -0.0692(6) 0.042(4) Uani 0.5 1 d G U P A -1
H60a' H 0.376169 0.030434 -0.072724 0.056 Uiso 0.5 1 calc R . P A -1
H60b' H 0.517323 0.046411 -0.078929 0.056 Uiso 0.5 1 calc R . P A -1
C59' C 0.4354(19) -0.0899(11) -0.1290(7) 0.041(6) Uani 0.5 1 d G U P A -1
H59a' H 0.404728 -0.078252 -0.177933 0.062 Uiso 0.5 1 calc R . P A -1
H59b' H 0.514649 -0.117267 -0.126724 0.062 Uiso 0.5 1 calc R . P A -1
H59c' H 0.373391 -0.133256 -0.120515 0.062 Uiso 0.5 1 calc R . P A -1

loop_
_atom_site_aniso_label
_atom_site_aniso_U_11
_atom_site_aniso_U_22
_atom_site_aniso_U_33
_atom_site_aniso_U_23
_atom_site_aniso_U_13
_atom_site_aniso_U_12
Fe1 0.0258(6) 0.0222(5) 0.0197(6) -0.0018(4) 0.0089(5) 0.0034(4)
Fe2 0.0265(6) 0.0196(5) 0.0203(6) -0.0036(4) 0.0060(5) -0.0011(4)
K1 0.0231(9) 0.0335(9) 0.0276(9) 0.0012(7) 0.0062(7) -0.0030(7)
K2 0.0238(9) 0.0273(8) 0.0303(9) 0.0022(7) 0.0073(7) 0.0013(7)
N1 0.029(4) 0.020(3) 0.017(3) -0.006(2) 0.011(3) -0.002(3)
N2 0.020(3) 0.020(3) 0.017(3) -0.001(2) 0.000(3) -0.002(2)
N3 0.029(4) 0.022(3) 0.018(3) -0.002(3) 0.006(3) 0.001(3)
N4 0.024(3) 0.018(3) 0.021(3) -0.008(3) 0.005(3) 0.001(2)
N5 0.015(3) 0.022(3) 0.013(3) -0.005(2) 0.005(2) -0.002(2)
N6 0.024(3) 0.017(3) 0.021(3) -0.006(2) 0.008(3) -0.002(2)
N7 0.022(4) 0.032(4) 0.025(3) 0.007(3) 0.009(3) 0.007(3)
N8 0.024(4) 0.020(3) 0.025(3) -0.005(3) 0.002(3) 0.002(3)
C1 0.026(4) 0.018(3) 0.023(4) -0.003(3) 0.012(3) -0.001(3)
C2 0.026(4) 0.019(3) 0.020(4) 0.000(3) 0.005(3) 0.000(3)
C3 0.019(4) 0.023(4) 0.019(4) -0.002(3) 0.004(3) 0.003(3)
C4 0.019(4) 0.016(3) 0.021(4) -0.004(3) 0.005(3) 0.000(3)
C5 0.010(3) 0.022(3) 0.013(3) -0.005(3) -0.004(3) -0.001(3)
C6 0.031(4) 0.021(4) 0.025(4) 0.000(3) 0.017(3) 0.004(3)
C7 0.025(4) 0.026(4) 0.022(4) -0.007(3) 0.012(3) -0.002(3)
C8 0.014(4) 0.024(4) 0.021(4) 0.003(3) 0.001(3) 0.011(3)
C9 0.017(4) 0.022(4) 0.024(4) 0.000(3) 0.001(3) 0.002(3)
C10 0.018(4) 0.026(4) 0.023(4) -0.003(3) 0.007(3) 0.001(3)
C11 0.016(4) 0.025(4) 0.028(4) 0.004(3) 0.006(3) 0.004(3)
C12 0.020(4) 0.029(4) 0.016(4) 0.003(3) 0.002(3) 0.003(3)
C13 0.017(4) 0.024(4) 0.019(4) 0.002(3) 0.004(3) 0.003(3)
C14 0.020(4) 0.023(4) 0.019(4) -0.005(3) 0.006(3) 0.003(3)
C15 0.030(5) 0.027(4) 0.024(4) -0.005(3) 0.007(4) -0.003(3)
C16 0.034(5) 0.030(4) 0.025(4) -0.008(3) 0.013(4) 0.004(3)
C17 0.046(6) 0.024(4) 0.033(5) -0.004(4) 0.006(4) 0.016(4)
C18 0.020(4) 0.023(4) 0.020(4) -0.001(3) 0.004(3) 0.003(3)
C19 0.038(5) 0.024(4) 0.030(5) -0.006(3) 0.009(4) 0.001(3)
C20 0.038(5) 0.033(4) 0.023(4) 0.002(3) 0.010(4) 0.011(4)
C21 0.034(5) 0.030(4) 0.016(4) 0.000(3) 0.002(3) 0.010(3)
C22 0.026(4) 0.024(4) 0.024(4) -0.002(3) 0.006(3) -0.001(3)
C23 0.034(5) 0.028(4) 0.029(4) -0.002(3) 0.011(4) -0.005(3)
C24 0.038(5) 0.031(4) 0.036(5) 0.003(4) 0.006(4) 0.009(4)
C25 0.051(6) 0.024(4) 0.031(5) -0.001(3) 0.018(4) 0.005(4)
C26 0.024(4) 0.026(4) 0.014(4) -0.003(3) 0.007(3) -0.001(3)
C27 0.037(5) 0.028(4) 0.025(4) -0.006(3) 0.003(4) 0.004(4)
C28 0.041(5) 0.035(4) 0.025(4) -0.002(4) 0.014(4) -0.005(4)
C29 0.028(5) 0.029(4) 0.026(4) -0.002(3) 0.005(4) -0.004(3)
C30 0.021(4) 0.021(4) 0.020(4) -0.001(3) 0.007(3) -0.001(3)
C31 0.019(4) 0.019(3) 0.029(4) 0.005(3) 0.005(3) 0.004(3)
C32 0.017(4) 0.022(4) 0.027(4) 0.001(3) 0.007(3) -0.003(3)
C33 0.022(4) 0.022(4) 0.015(4) -0.005(3) 0.005(3) 0.003(3)
C34 0.023(4) 0.015(3) 0.021(4) -0.006(3) 0.009(3) -0.004(3)
C35 0.030(4) 0.020(4) 0.020(4) -0.002(3) 0.007(3) 0.001(3)
C36 0.038(5) 0.025(4) 0.018(4) -0.007(3) 0.010(4) 0.001(3)
C37 0.036(5) 0.020(4) 0.022(4) 0.001(3) 0.009(3) 0.006(3)
C38 0.028(4) 0.019(3) 0.025(4) -0.001(3) 0.017(3) 0.002(3)
C39 0.023(4) 0.017(3) 0.030(4) -0.004(3) 0.014(3) 0.001(3)
C40 0.024(4) 0.023(4) 0.023(4) 0.001(3) 0.006(3) -0.001(3)
C41 0.021(4) 0.030(4) 0.021(4) 0.008(3) -0.001(3) -0.006(3)
C42 0.024(4) 0.025(4) 0.022(4) -0.006(3) 0.008(3) -0.006(3)
C43 0.031(4) 0.017(3) 0.026(4) -0.009(3) 0.013(3) -0.002(3)
C44 0.028(5) 0.045(5) 0.054(6) -0.024(5) 0.013(5) -0.006(4)
C45 0.037(5) 0.036(5) 0.026(4) -0.005(4) 0.014(4) 0.001(4)
C46 0.060(7) 0.037(5) 0.036(5) 0.003(4) 0.015(5) 0.021(5)
C47 0.020(4) 0.026(4) 0.025(4) 0.001(3) 0.007(3) 0.000(3)
C48 0.027(4) 0.030(4) 0.023(4) -0.005(3) 0.004(3) 0.001(3)
C49 0.046(5) 0.033(4) 0.020(4) 0.008(4) 0.007(4) 0.004(4)
C50 0.034(5) 0.036(4) 0.025(4) -0.002(4) 0.015(4) -0.001(4)
C51 0.025(4) 0.028(4) 0.028(4) 0.003(3) 0.005(3) 0.002(3)
C52 0.025(5) 0.029(4) 0.048(6) 0.003(4) 0.010(4) 0.007(3)
C53 0.033(5) 0.026(4) 0.042(5) 0.004(4) 0.010(4) -0.002(3)
C54 0.048(6) 0.028(4) 0.040(5) 0.012(4) 0.006(4) 0.013(4)
C55 0.024(4) 0.029(4) 0.022(4) 0.000(3) 0.010(3) -0.002(3)
C56 0.057(7) 0.043(5) 0.033(5) -0.005(4) 0.015(5) 0.018(5)
C57 0.046(6) 0.047(5) 0.038(5) -0.021(4) 0.019(5) -0.016(4)
C58 0.058(6) 0.038(5) 0.037(5) 0.000(4) 0.027(5) -0.002(4)
C59 0.058(18) 0.061(14) 0.045(8) 0.021(9) 0.022(11) -0.008(12)
C60 0.029(9) 0.031(8) 0.042(8) 0.007(6) 0.002(8) -0.007(7)
C61 0.028(6) 0.027(7) 0.044(7) 0.014(6) 0.004(6) 0.013(6)
C60' 0.027(9) 0.050(10) 0.040(7) -0.001(7) -0.001(8) 0.021(8)
C59' 0.012(10) 0.054(12) 0.048(10) -0.003(9) 0.004(10) 0.010(9)

loop_
_atom_type_symbol
_atom_type_description
_atom_type_scat_dispersion_real
_atom_type_scat_dispersion_imag
_atom_type_scat_source
C C 0.0033 0.0016 'International Tables Vol C Tables 4.2.6.8 and 6.1.1.4'
H H 0.0000 0.0000 'International Tables Vol C Tables 4.2.6.8 and 6.1.1.4'
Fe Fe 0.3463 0.8444 'International Tables Vol C Tables 4.2.6.8 and 6.1.1.4'
K K 0.2009 0.2494 'International Tables Vol C Tables 4.2.6.8 and 6.1.1.4'
N N 0.0061 0.0033 'International Tables Vol C Tables 4.2.6.8 and 6.1.1.4'

loop_
_geom_angle_atom_site_label_1
_geom_angle_atom_site_label_2
_geom_angle_atom_site_label_3
_geom_angle
_geom_angle_site_symmetry_1
_geom_angle_site_symmetry_3
_geom_angle_publ_flag
K2 Fe1 K1 92.84(5) . . ?
N1 Fe1 K1 58.40(18) . . ?
N1 Fe1 K2 148.62(17) . . ?
N2 Fe1 K1 91.93(18) . . ?
N2 Fe1 K2 91.65(17) . . ?
N2 Fe1 N1 78.2(2) . . ?
N2 Fe1 N3 78.7(2) . . ?
N3 Fe1 K1 149.96(18) . . ?
N3 Fe1 K2 59.41(18) . . ?
N3 Fe1 N1 143.6(3) . . ?
N7 Fe1 K1 54.7(2) . . ?
N7 Fe1 K2 55.3(2) . . ?
N7 Fe1 N1 107.6(3) . . ?
N7 Fe1 N2 126.3(3) . . ?
N7 Fe1 N3 108.8(3) . . ?
K1 Fe2 K2 95.03(5) . . ?
N4 Fe2 K1 56.40(18) . . ?
N4 Fe2 K2 148.58(18) . . ?
N4 Fe2 N6 142.7(2) . . ?
N5 Fe2 K1 87.98(17) . . ?
N5 Fe2 K2 89.08(18) . . ?
N5 Fe2 N4 78.1(2) . . ?
N5 Fe2 N6 77.9(2) . . ?
N6 Fe2 K1 149.48(18) . . ?
N6 Fe2 K2 58.25(18) . . ?
N8 Fe2 K1 56.1(2) . . ?
N8 Fe2 K2 54.3(2) . . ?
N8 Fe2 N4 108.2(3) . . ?
N8 Fe2 N5 120.2(3) . . ?
N8 Fe2 N6 108.5(3) . . ?
N1 K1 C2 42.20(19) . . ?
N1 K1 C3 42.48(17) . . ?
N1 K1 C4 25.68(16) . . ?
N1 K1 C30 147.58(17) . . ?
N1 K1 C31 157.24(17) . . ?
N1 K1 C32 169.07(18) . . ?
N4 K1 N1 148.12(18) . . ?
N4 K1 N7 86.19(18) . . ?
N4 K1 C1 147.35(18) . . ?
N4 K1 C2 157.49(19) . . ?
N4 K1 C3 169.11(18) . . ?
N4 K1 C4 160.66(19) . . ?
N4 K1 C30 25.44(17) . . ?
N4 K1 C31 41.31(18) . . ?
N4 K1 C32 42.79(18) . . ?
N4 K1 C33 27.17(17) . . ?
N7 K1 N1 62.64(17) . . ?
N7 K1 C1 77.7(2) . . ?
N7 K1 C2 102.59(19) . . ?
N7 K1 C3 103.50(19) . . ?
N7 K1 C4 79.78(19) . . ?
N7 K1 C30 99.51(19) . . ?
N7 K1 C31 123.61(19) . . ?
N7 K1 C32 127.68(19) . . ?
N7 K1 C33 104.21(19) . . ?
N8 K1 N1 85.69(17) . . ?
N8 K1 N4 63.32(18) . . ?
N8 K1 N7 23.05(17) . . ?
N8 K1 C1 99.21(19) . . ?
N8 K1 C2 124.84(19) . . ?
N8 K1 C3 125.96(19) . . ?
N8 K1 C4 101.43(19) . . ?
N8 K1 C30 79.23(19) . . ?
N8 K1 C31 102.41(19) . . ?
N8 K1 C32 104.68(19) . . ?
N8 K1 C33 81.78(19) . . ?
C1 K1 N1 25.25(18) . . ?
C1 K1 C2 25.99(19) . . ?
C1 K1 C3 42.14(18) . . ?
C1 K1 C4 41.15(18) . . ?
C1 K1 C30 130.56(19) . . ?
C1 K1 C31 132.19(19) . . ?
C1 K1 C32 150.2(2) . . ?
C2 K1 C3 25.34(18) . . ?
C2 K1 C4 41.01(19) . . ?
C2 K1 C30 132.2(2) . . ?
C2 K1 C31 120.4(2) . . ?
C2 K1 C32 128.9(2) . . ?
C3 K1 C31 131.18(19) . . ?
C3 K1 C32 126.58(19) . . ?
C4 K1 C3 25.11(19) . . ?
C4 K1 C31 156.1(2) . . ?
C4 K1 C32 144.75(19) . . ?
C30 K1 C3 151.6(2) . . ?
C30 K1 C4 171.69(18) . . ?
C30 K1 C31 24.28(18) . . ?
C30 K1 C32 40.92(18) . . ?
C32 K1 C31 24.42(17) . . ?
C33 K1 N1 161.78(19) . . ?
C33 K1 C1 171.9(2) . . ?
C33 K1 C2 153.2(2) . . ?
C33 K1 C3 142.48(19) . . ?
C33 K1 C4 146.70(19) . . ?
C33 K1 C30 41.57(18) . . ?
C33 K1 C31 40.25(19) . . ?
C33 K1 C32 24.87(19) . . ?
N3 K2 C10 26.03(17) . . ?
N3 K2 C11 42.63(18) . . ?
N3 K2 C12 41.88(18) . . ?
N3 K2 C13 24.89(17) . . ?
N3 K2 C39 160.8(2) . . ?
N3 K2 C40 169.35(19) . . ?
N3 K2 C41 157.19(19) . . ?
N3 K2 C42 146.91(18) . . ?
N6 K2 N3 147.89(17) . . ?
N6 K2 C10 159.87(19) . . ?
N6 K2 C11 169.04(18) . . ?
N6 K2 C12 158.02(19) . . ?
N6 K2 C13 147.88(18) . . ?
N6 K2 C39 25.96(16) . . ?
N6 K2 C40 42.64(17) . . ?
N6 K2 C41 41.83(18) . . ?
N6 K2 C42 25.37(18) . . ?
N7 K2 N3 62.72(17) . . ?
N7 K2 N6 85.81(17) . . ?
N7 K2 C10 79.83(19) . . ?
N7 K2 C11 103.67(19) . . ?
N7 K2 C12 102.34(19) . . ?
N7 K2 C13 77.80(19) . . ?
N7 K2 C39 102.63(19) . . ?
N7 K2 C40 127.03(19) . . ?
N7 K2 C41 123.66(19) . . ?
N7 K2 C42 98.4(2) . . ?
N8 K2 N3 85.87(18) . . ?
N8 K2 N6 62.76(17) . . ?
N8 K2 N7 23.15(17) . . ?
N8 K2 C10 101.7(2) . . ?
N8 K2 C11 126.36(19) . . ?
N8 K2 C12 124.49(19) . . ?
N8 K2 C13 99.19(19) . . ?
N8 K2 C39 80.23(19) . . ?
N8 K2 C40 104.01(19) . . ?
N8 K2 C41 102.1(2) . . ?
N8 K2 C42 77.8(2) . . ?
C10 K2 C11 25.32(19) . . ?
C10 K2 C40 144.42(19) . . ?
C10 K2 C41 156.1(2) . . ?
C11 K2 C40 126.8(2) . . ?
C11 K2 C41 131.0(2) . . ?
C12 K2 C10 41.26(19) . . ?
C12 K2 C11 25.56(18) . . ?
C12 K2 C40 129.9(2) . . ?
C12 K2 C41 120.6(2) . . ?
C13 K2 C10 41.18(19) . . ?
C13 K2 C11 41.98(18) . . ?
C13 K2 C12 25.55(19) . . ?
C13 K2 C40 151.3(2) . . ?
C13 K2 C41 132.5(2) . . ?
C39 K2 C10 146.52(19) . . ?
C39 K2 C11 143.54(19) . . ?
C39 K2 C12 155.0(2) . . ?
C39 K2 C13 172.30(19) . . ?
C39 K2 C40 25.5(2) . . ?
C39 K2 C41 41.0(2) . . ?
C41 K2 C40 25.03(18) . . ?
C42 K2 C10 172.0(2) . . ?
C42 K2 C11 152.5(2) . . ?
C42 K2 C12 132.7(2) . . ?
C42 K2 C13 130.84(19) . . ?
C42 K2 C39 41.47(19) . . ?
C42 K2 C40 41.90(19) . . ?
C42 K2 C41 25.4(2) . . ?
Fe1 N1 K1 86.6(2) . . ?
C1 N1 Fe1 135.5(5) . . ?
C1 N1 K1 76.5(4) . . ?
C1 N1 C4 106.5(6) . . ?
C4 N1 Fe1 110.9(5) . . ?
C4 N1 K1 80.6(4) . . ?
C5 N2 Fe1 118.4(5) . . ?
C5 N2 C9 122.7(6) . . ?
C9 N2 Fe1 117.6(5) . . ?
Fe1 N3 K2 85.6(2) . . ?
C10 N3 Fe1 109.2(5) . . ?
C10 N3 K2 79.3(4) . . ?
C13 N3 Fe1 137.0(5) . . ?
C13 N3 K2 78.6(4) . . ?
C13 N3 C10 106.8(6) . . ?
Fe2 N4 K1 88.5(2) . . ?
C30 N4 Fe2 138.6(5) . . ?
C30 N4 K1 85.7(4) . . ?
C30 N4 C33 105.3(6) . . ?
C33 N4 Fe2 114.0(5) . . ?
C33 N4 K1 80.1(4) . . ?
C34 N5 Fe2 118.2(5) . . ?
C34 N5 C38 123.5(6) . . ?
C38 N5 Fe2 117.9(5) . . ?
Fe2 N6 K2 87.0(2) . . ?
C39 N6 Fe2 113.6(5) . . ?
C39 N6 K2 80.5(4) . . ?
C42 N6 Fe2 134.3(5) . . ?
C42 N6 K2 80.7(4) . . ?
C42 N6 C39 107.5(6) . . ?
Fe1 N7 K1 95.3(2) . . ?
Fe1 N7 K2 94.4(2) . . ?
K1 N7 K2 123.6(2) . . ?
N8 N7 Fe1 160.3(6) . . ?
N8 N7 K1 77.2(5) . . ?
N8 N7 K2 75.5(4) . . ?
Fe2 N8 K1 93.8(3) . . ?
Fe2 N8 K2 96.0(2) . . ?
K2 N8 K1 126.9(2) . . ?
N7 N8 Fe2 169.3(6) . . ?
N7 N8 K1 79.8(5) . . ?
N7 N8 K2 81.3(4) . . ?
N1 C1 K1 78.3(4) . . ?
N1 C1 C2 109.4(6) . . ?
N1 C1 C14 122.7(7) . . ?
C2 C1 K1 78.8(4) . . ?
C2 C1 C14 127.1(7) . . ?
C14 C1 K1 118.5(5) . . ?
C1 C2 K1 75.2(4) . . ?
C1 C2 C3 108.9(7) . . ?
C3 C2 K1 81.5(4) . . ?
C2 C3 K1 73.2(4) . . ?
C2 C3 C18 125.4(7) . . ?
C4 C3 K1 75.8(4) . . ?
C4 C3 C2 104.8(6) . . ?
C4 C3 C18 129.8(6) . . ?
C18 C3 K1 115.9(4) . . ?
N1 C4 K1 73.8(4) . . ?
N1 C4 C5 113.0(6) . . ?
C3 C4 K1 79.1(4) . . ?
C3 C4 N1 110.5(6) . . ?
C3 C4 C5 136.2(6) . . ?
C5 C4 K1 117.8(4) . . ?
N2 C5 C4 111.6(6) . . ?
N2 C5 C6 119.8(7) . . ?
C6 C5 C4 128.5(7) . . ?
C5 C6 C7 118.9(7) . . ?
C8 C7 C6 120.8(7) . . ?
C7 C8 C9 119.6(7) . . ?
N2 C9 C8 118.1(7) . . ?
N2 C9 C10 111.9(6) . . ?
C8 C9 C10 129.8(7) . . ?
N3 C10 K2 74.7(4) . . ?
N3 C10 C9 114.1(6) . . ?
C9 C10 K2 117.7(5) . . ?
C11 C10 K2 78.4(4) . . ?
C11 C10 N3 109.4(6) . . ?
C11 C10 C9 136.2(7) . . ?
C10 C11 K2 76.3(4) . . ?
C10 C11 C12 105.3(6) . . ?
C10 C11 C22 130.6(7) . . ?
C12 C11 K2 75.3(4) . . ?
C12 C11 C22 124.0(7) . . ?
C22 C11 K2 112.9(5) . . ?
C11 C12 K2 79.1(4) . . ?
C13 C12 K2 76.8(4) . . ?
C13 C12 C11 108.6(7) . . ?
N3 C13 K2 76.5(4) . . ?
N3 C13 C12 109.7(6) . . ?
N3 C13 C26 121.6(6) . . ?
C12 C13 K2 77.6(4) . . ?
C12 C13 C26 128.1(7) . . ?
C26 C13 K2 119.8(5) . . ?
C1 C14 C15 107.3(6) . . ?
C1 C14 C16 111.9(6) . . ?
C1 C14 C17 111.4(6) . . ?
C16 C14 C15 108.3(6) . . ?
C17 C14 C15 108.4(7) . . ?
C17 C14 C16 109.4(7) . . ?
C3 C18 C21 109.5(6) . . ?
C19 C18 C3 111.7(6) . . ?
C19 C18 C21 106.9(6) . . ?
C20 C18 C3 109.4(6) . . ?
C20 C18 C19 111.5(6) . . ?
C20 C18 C21 107.8(6) . . ?
C11 C22 C23 112.0(7) . . ?
C24 C22 C11 110.8(6) . . ?
C24 C22 C23 110.4(7) . . ?
C24 C22 C25 107.2(7) . . ?
C25 C22 C11 109.9(6) . . ?
C25 C22 C23 106.4(6) . . ?
C13 C26 C27 114.3(6) . . ?
C13 C26 C28 110.7(6) . . ?
C13 C26 C29 107.5(6) . . ?
C27 C26 C28 108.5(7) . . ?
C27 C26 C29 107.6(6) . . ?
C29 C26 C28 108.0(6) . . ?
N4 C30 K1 68.8(4) . . ?
N4 C30 C31 110.2(6) . . ?
N4 C30 C43 121.2(7) . . ?
C31 C30 K1 84.8(4) . . ?
C31 C30 C43 128.6(7) . . ?
C43 C30 K1 112.9(4) . . ?
C30 C31 K1 70.9(4) . . ?
C30 C31 C32 109.1(7) . . ?
C32 C31 K1 76.8(4) . . ?
C31 C32 K1 78.7(4) . . ?
C31 C32 C47 124.5(7) . . ?
C33 C32 K1 67.1(4) . . ?
C33 C32 C31 104.6(6) . . ?
C33 C32 C47 130.9(7) . . ?
C47 C32 K1 118.8(4) . . ?
N4 C33 K1 72.7(4) . . ?
N4 C33 C34 113.0(6) . . ?
C32 C33 K1 88.0(4) . . ?
C32 C33 N4 110.7(6) . . ?
C32 C33 C34 136.1(6) . . ?
C34 C33 K1 108.7(5) . . ?
N5 C34 C33 113.1(6) . . ?
N5 C34 C35 119.4(7) . . ?
C35 C34 C33 127.3(7) . . ?
C36 C35 C34 118.0(7) . . ?
C35 C36 C37 121.7(7) . . ?
C36 C37 C38 118.7(7) . . ?
N5 C38 C37 118.5(7) . . ?
N5 C38 C39 112.3(6) . . ?
C37 C38 C39 129.2(7) . . ?
N6 C39 K2 73.5(4) . . ?
N6 C39 C38 113.8(6) . . ?
N6 C39 C40 110.2(7) . . ?
C38 C39 K2 110.7(4) . . ?
C40 C39 K2 82.3(4) . . ?
C40 C39 C38 136.1(6) . . ?
C39 C40 K2 72.2(4) . . ?
C39 C40 C51 130.5(7) . . ?
C41 C40 K2 76.5(4) . . ?
C41 C40 C39 104.5(6) . . ?
C41 C40 C51 125.0(7) . . ?
C51 C40 K2 117.4(5) . . ?
C40 C41 K2 78.4(4) . . ?
C42 C41 K2 73.0(4) . . ?
C42 C41 C40 108.8(7) . . ?
N6 C42 K2 73.9(4) . . ?
N6 C42 C41 108.9(6) . . ?
N6 C42 C55 122.8(7) . . ?
C41 C42 K2 81.6(4) . . ?
C41 C42 C55 128.3(7) . . ?
C55 C42 K2 111.1(4) . . ?
C30 C43 C46 109.6(7) . . ?
C44 C43 C30 110.5(6) . . ?
C44 C43 C45 109.6(7) . . ?
C44 C43 C46 109.0(7) . . ?
C45 C43 C30 110.4(6) . . ?
C45 C43 C46 107.7(7) . . ?
C32 C47 C48 110.8(6) . . ?
C32 C47 C49 110.7(6) . . ?
C32 C47 C50 111.1(6) . . ?
C49 C47 C48 105.7(7) . . ?
C50 C47 C48 111.5(6) . . ?
C50 C47 C49 106.9(6) . . ?
C40 C51 C52 110.9(6) . . ?
C40 C51 C53 111.4(7) . . ?
C40 C51 C54 110.0(7) . . ?
C52 C51 C53 110.7(7) . . ?
C54 C51 C52 107.2(7) . . ?
C54 C51 C53 106.5(7) . . ?
C42 C55 C57 109.5(6) . . ?
C42 C55 C58 109.6(6) . . ?
C56 C55 C42 111.1(7) . . ?
C56 C55 C57 109.0(8) . . ?
C56 C55 C58 109.6(7) . . ?
C57 C55 C58 108.0(7) . . ?
C59 C60 C61 113.3 . . ?
C60 C61 C60' 113.9 . . ?
C59' C60' C61 113.3 . . ?

loop_
_geom_bond_atom_site_label_1
_geom_bond_atom_site_label_2
_geom_bond_distance
_geom_bond_site_symmetry_2
_geom_bond_publ_flag
Fe1 K1 3.641(2) . ?
Fe1 K2 3.619(2) . ?
Fe1 N1 2.091(6) . ?
Fe1 N2 2.030(6) . ?
Fe1 N3 2.079(7) . ?
Fe1 N7 1.831(6) . ?
Fe2 K1 3.553(2) . ?
Fe2 K2 3.579(2) . ?
Fe2 N4 2.044(7) . ?
Fe2 N5 2.038(6) . ?
Fe2 N6 2.045(6) . ?
Fe2 N8 1.784(7) . ?
K1 N1 3.107(7) . ?
K1 N4 2.960(6) . ?
K1 N7 2.983(7) . ?
K1 N8 2.956(7) . ?
K1 C1 3.085(7) . ?
K1 C2 3.130(7) . ?
K1 C3 3.234(7) . ?
K1 C4 3.192(7) . ?
K1 C30 3.166(7) . ?
K1 C31 3.337(7) . ?
K1 C32 3.313(8) . ?
K1 C33 3.054(7) . ?
K2 N3 3.124(7) . ?
K2 N6 3.048(6) . ?
K2 N7 2.985(7) . ?
K2 N8 2.923(7) . ?
K2 C10 3.183(7) . ?
K2 C11 3.209(7) . ?
K2 C12 3.161(7) . ?
K2 C13 3.151(7) . ?
K2 C39 3.136(8) . ?
K2 C40 3.263(7) . ?
K2 C41 3.239(7) . ?
K2 C42 3.131(8) . ?
N1 C1 1.353(10) . ?
N1 C4 1.402(9) . ?
N2 C5 1.354(9) . ?
N2 C9 1.355(9) . ?
N3 C10 1.421(9) . ?
N3 C13 1.352(9) . ?
N4 C30 1.364(9) . ?
N4 C33 1.416(9) . ?
N5 C34 1.341(9) . ?
N5 C38 1.351(9) . ?
N6 C39 1.392(9) . ?
N6 C42 1.360(10) . ?
N7 N8 1.187(9) . ?
C1 C2 1.398(10) . ?
C1 C14 1.518(9) . ?
C2 C3 1.400(10) . ?
C3 C4 1.397(10) . ?
C3 C18 1.531(10) . ?
C4 C5 1.493(10) . ?
C5 C6 1.373(10) . ?
C6 C7 1.379(11) . ?
C7 C8 1.372(11) . ?
C8 C9 1.394(10) . ?
C9 C10 1.455(11) . ?
C10 C11 1.401(11) . ?
C11 C12 1.410(10) . ?
C11 C22 1.529(10) . ?
C12 C13 1.395(10) . ?
C13 C26 1.501(10) . ?
C14 C15 1.551(10) . ?
C14 C16 1.528(11) . ?
C14 C17 1.516(11) . ?
C18 C19 1.529(10) . ?
C18 C20 1.525(11) . ?
C18 C21 1.543(11) . ?
C22 C23 1.548(11) . ?
C22 C24 1.526(12) . ?
C22 C25 1.526(11) . ?
C26 C27 1.520(11) . ?
C26 C28 1.545(11) . ?
C26 C29 1.528(10) . ?
C30 C31 1.378(10) . ?
C30 C43 1.528(9) . ?
C31 C32 1.406(10) . ?
C32 C33 1.394(11) . ?
C32 C47 1.521(11) . ?
C33 C34 1.483(10) . ?
C34 C35 1.407(9) . ?
C35 C36 1.368(11) . ?
C36 C37 1.392(11) . ?
C37 C38 1.395(10) . ?
C38 C39 1.474(11) . ?
C39 C40 1.417(11) . ?
C40 C41 1.409(10) . ?
C40 C51 1.518(10) . ?
C41 C42 1.407(11) . ?
C42 C55 1.510(10) . ?
C43 C44 1.524(12) . ?
C43 C45 1.525(11) . ?
C43 C46 1.538(12) . ?
C47 C48 1.554(10) . ?
C47 C49 1.552(11) . ?
C47 C50 1.542(11) . ?
C51 C52 1.530(11) . ?
C51 C53 1.543(11) . ?
C51 C54 1.532(12) . ?
C55 C56 1.503(12) . ?
C55 C57 1.531(12) . ?
C55 C58 1.530(11) . ?
C59 C60 1.5321 . ?
C60 C61 1.5341 . ?
C61 C60' 1.5346 . ?
C60' C59' 1.5320 . ?
